data_2008359
loop_
_publ_author_name
'Lutz, Martin'
'Spek, Anthony L.'
'Sarobe, Martin'
'Jenneskens, Leonardus W.'

_publ_contact_author
;
   Martin Lutz
   Bijvoet Center for Biomolecular Research
   Department of Crystal and Structural Chemistry
   Utrecht University
   Padualaan 8
   NL-3584 CH Utrecht
   The Netherlands
;
_publ_section_title
;
 Acefluoranthylene
;
_journal_issue 4
_journal_name_full 'Acta Crystallographica Section C'
_journal_page_first 659
_journal_page_last 661
_journal_paper_doi 10.1107/S0108270198013298
_journal_volume 55
_journal_year 1999
_chemical_formula_sum 'C18 H10'
_chemical_formula_weight 226.26
_chemical_name_common Acefluoranthylene
_chemical_name_systematic
;
Cyclopenta[cd]fluoranthene
;
_space_group_IT_number 33
_symmetry_cell_setting orthorhombic
_symmetry_space_group_name_Hall 'P 2c -2n'
_symmetry_space_group_name_H-M 'P n a 21'
_audit_creation_method SHELXL97
_cell_angle_alpha 90.00
_cell_angle_beta 90.00
_cell_angle_gamma 90.00
_cell_formula_units_Z 4
_cell_length_a 12.5684(9)
_cell_length_b 14.4723(10)
_cell_length_c 6.1016(9)
_cell_measurement_reflns_used 25
_cell_measurement_temperature 150(2)
_cell_measurement_theta_max 17.45
_cell_measurement_theta_min 10.93
_cell_volume 1109.8(2)
_computing_cell_refinement 'SET4 (de Boer & Duisenberg, 1984)'
_computing_data_collection 'Locally modified CAD-4 Software (Enraf-Nonius, 1989)'
_computing_data_reduction 'HELENA (Spek, 1997)'
_computing_molecular_graphics 'PLATON (Spek, 1998)'
_computing_publication_material PLATON
_computing_structure_refinement 'SHELXL97 (Sheldrick, 1997)'
_computing_structure_solution 'SIR97 (Altomare et al., 1997)'
_diffrn_ambient_temperature 150(2)
_diffrn_measured_fraction_theta_full 1.000
_diffrn_measured_fraction_theta_max 1.000
_diffrn_measurement_device_type 'Enraf-Nonius CAD-4T'
_diffrn_measurement_method \w
_diffrn_radiation_monochromator graphite
_diffrn_radiation_source 'rotating anode'
_diffrn_radiation_type MoK\a
_diffrn_radiation_wavelength 0.71073
_diffrn_reflns_av_R_equivalents 0.036
_diffrn_reflns_av_sigmaI/netI 0.040
_diffrn_reflns_limit_h_max 16
_diffrn_reflns_limit_h_min -16
_diffrn_reflns_limit_k_max 0
_diffrn_reflns_limit_k_min -18
_diffrn_reflns_limit_l_max 0
_diffrn_reflns_limit_l_min -7
_diffrn_reflns_number 2782
_diffrn_reflns_theta_full 27.44
_diffrn_reflns_theta_max 27.44
_diffrn_reflns_theta_min 2.15
_diffrn_standards_decay_% 0
_diffrn_standards_interval_time 60
_diffrn_standards_number 3
_exptl_absorpt_coefficient_mu 0.077
_exptl_absorpt_correction_type none
_exptl_crystal_colour red
_exptl_crystal_density_diffrn 1.354
_exptl_crystal_density_method 'not measured'
_exptl_crystal_description block
_exptl_crystal_F_000 472
_exptl_crystal_size_max 0.50
_exptl_crystal_size_mid 0.25
_exptl_crystal_size_min 0.25
_refine_diff_density_max 0.183
_refine_diff_density_min -0.189
_refine_ls_extinction_method none
_refine_ls_goodness_of_fit_ref 1.024
_refine_ls_hydrogen_treatment constr
_refine_ls_matrix_type full
_refine_ls_number_parameters 163
_refine_ls_number_reflns 1391
_refine_ls_number_restraints 1
_refine_ls_restrained_S_all 1.024
_refine_ls_R_factor_all 0.040
_refine_ls_R_factor_gt 0.034
_refine_ls_shift/su_max 0.001
_refine_ls_shift/su_mean 0.000
_refine_ls_structure_factor_coef Fsqd
_refine_ls_weighting_details 'calc w = 1/[\s^2^(Fo^2^)+(0.0574P)^2^+0.0850P] where P=(Fo^2^+2Fc^2^)/3'
_refine_ls_weighting_scheme calc
_refine_ls_wR_factor_ref 0.089
_reflns_number_gt 1260
_reflns_number_total 1391
_reflns_threshold_expression I>2\s(I)
_cod_data_source_file gd1006.cif
_cod_data_source_block s1264d
_cod_database_code 2008359

loop_
_symmetry_equiv_pos_as_xyz
'x, y, z'
'-x, -y, z+1/2'
'-x+1/2, y+1/2, z+1/2'
'x+1/2, -y+1/2, z'

loop_
_atom_site_label
_atom_site_fract_x
_atom_site_fract_y
_atom_site_fract_z
_atom_site_U_iso_or_equiv
_atom_site_adp_type
_atom_site_calc_flag
_atom_site_refinement_flags
_atom_site_occupancy
_atom_site_disorder_assembly
_atom_site_disorder_group
_atom_site_type_symbol
C1 0.50489(13) 0.23562(12) 0.3118(4) 0.0255(4) Uani d . 1 . . C
H1 0.4974 0.2727 0.1841 0.031 Uiso calc R 1 . . H
C2 0.58964(15) 0.24977(14) 0.4553(4) 0.0293(4) Uani d . 1 . . C
H2 0.6403 0.2967 0.4243 0.035 Uiso calc R 1 . . H
C3 0.60110(16) 0.19652(14) 0.6420(4) 0.0307(5) Uani d . 1 . . C
H3 0.6595 0.2073 0.7374 0.037 Uiso calc R 1 . . H
C4 0.52744(15) 0.12657(13) 0.6926(4) 0.0279(4) Uani d . 1 . . C
H4 0.5350 0.0906 0.8219 0.033 Uiso calc R 1 . . H
C5 0.44368(13) 0.11119(12) 0.5502(3) 0.0233(4) Uani d . 1 . . C
C6 0.35700(13) 0.04131(12) 0.5538(3) 0.0226(4) Uani d . 1 . . C
C7 0.32653(15) -0.03494(13) 0.6764(3) 0.0251(4) Uani d . 1 . . C
H7 0.3648 -0.0508 0.8053 0.030 Uiso calc R 1 . . H
C8 0.23662(15) -0.09051(13) 0.6083(4) 0.0272(4) Uani d . 1 . . C
H8 0.2166 -0.1426 0.6935 0.033 Uiso calc R 1 . . H
C9 0.17928(14) -0.06904(12) 0.4213(4) 0.0259(4) Uani d . 1 . . C
C10 0.21172(14) 0.00997(12) 0.3050(3) 0.0238(4) Uani d . 1 . . C
C11 0.15565(14) 0.02566(12) 0.1111(3) 0.0247(4) Uani d . 1 . . C
C12 0.19005(14) 0.09809(13) -0.0178(3) 0.0257(4) Uani d . 1 . . C
H12 0.1531 0.1123 -0.1494 0.031 Uiso calc R 1 . . H
C13 0.28144(15) 0.15253(13) 0.0445(3) 0.0244(4) Uani d . 1 . . C
H13 0.3046 0.2014 -0.0479 0.029 Uiso calc R 1 . . H
C14 0.33562(14) 0.13446(12) 0.2371(3) 0.0225(4) Uani d . 1 . . C
C15 0.43178(13) 0.16686(12) 0.3579(3) 0.0219(4) Uani d . 1 . . C
C16 0.29673(14) 0.06148(12) 0.3658(3) 0.0227(4) Uani d . 1 . . C
C17 0.09160(15) -0.10657(13) 0.2836(4) 0.0304(5) Uani d . 1 . . C
H17 0.0517 -0.1607 0.3157 0.036 Uiso calc R 1 . . H
C18 0.07723(14) -0.05162(14) 0.1048(4) 0.0295(5) Uani d . 1 . . C
H18 0.0254 -0.0611 -0.0064 0.035 Uiso calc R 1 . . H

loop_
_atom_site_aniso_label
_atom_site_aniso_U_11
_atom_site_aniso_U_22
_atom_site_aniso_U_33
_atom_site_aniso_U_12
_atom_site_aniso_U_13
_atom_site_aniso_U_23
C1 0.0256(8) 0.0229(8) 0.0278(10) 0.0007(7) 0.0026(8) 0.0009(8)
C2 0.0250(8) 0.0238(9) 0.0390(11) -0.0018(7) 0.0016(9) -0.0032(9)
C3 0.0261(9) 0.0285(9) 0.0374(12) 0.0008(8) -0.0054(9) -0.0062(9)
C4 0.0292(9) 0.0240(9) 0.0303(10) 0.0029(7) -0.0047(9) -0.0007(8)
C5 0.0237(8) 0.0204(8) 0.0257(9) 0.0043(7) 0.0008(8) -0.0018(8)
C6 0.0230(8) 0.0207(8) 0.0240(9) 0.0038(7) 0.0024(8) -0.0014(8)
C7 0.0288(9) 0.0218(8) 0.0248(10) 0.0046(7) 0.0009(8) 0.0017(8)
C8 0.0310(9) 0.0207(8) 0.0299(11) -0.0006(7) 0.0055(9) 0.0029(8)
C9 0.0253(8) 0.0199(8) 0.0325(11) -0.0001(7) 0.0054(9) -0.0027(8)
C10 0.0223(8) 0.0225(8) 0.0265(10) 0.0014(6) 0.0008(8) 0.0009(8)
C11 0.0225(8) 0.0232(8) 0.0285(10) 0.0002(7) -0.0001(8) -0.0026(8)
C12 0.0254(8) 0.0262(9) 0.0255(10) 0.0043(7) -0.0032(8) -0.0003(8)
C13 0.0265(9) 0.0218(8) 0.0248(10) 0.0024(7) -0.0001(8) 0.0024(8)
C14 0.0220(8) 0.0187(8) 0.0267(10) 0.0029(6) 0.0012(8) -0.0001(8)
C15 0.0211(8) 0.0204(8) 0.0242(9) 0.0033(6) 0.0009(7) -0.0023(7)
C16 0.0221(8) 0.0200(8) 0.0262(10) 0.0026(6) 0.0015(8) 0.0003(8)
C17 0.0276(9) 0.0246(9) 0.0389(12) -0.0033(7) 0.0046(9) -0.0014(9)
C18 0.0254(9) 0.0288(9) 0.0345(11) -0.0026(7) -0.0008(9) -0.0033(9)

loop_
_atom_type_symbol
_atom_type_description
_atom_type_scat_dispersion_real
_atom_type_scat_dispersion_imag
_atom_type_scat_source
C C 0.0033 0.0016 'International Tables Vol C Tables 4.2.6.8 and 6.1.1.4'
H H 0.0000 0.0000 'International Tables Vol C Tables 4.2.6.8 and 6.1.1.4'

loop_
_geom_angle_atom_site_label_1
_geom_angle_atom_site_label_2
_geom_angle_atom_site_label_3
_geom_angle
_geom_angle_publ_flag
C15 C1 C2 119.03(19) no
C15 C1 H1 120.5 no
C2 C1 H1 120.5 no
C3 C2 C1 121.01(18) no
C3 C2 H2 119.5 no
C1 C2 H2 119.5 no
C2 C3 C4 120.89(19) no
C2 C3 H3 119.6 no
C4 C3 H3 119.6 no
C5 C4 C3 118.64(19) no
C5 C4 H4 120.7 no
C3 C4 H4 120.7 no
C4 C5 C15 120.26(16) no
C4 C5 C6 131.13(18) no
C15 C5 C6 108.59(16) no
C7 C6 C16 117.16(16) no
C7 C6 C5 138.74(18) no
C16 C6 C5 103.96(16) no
C6 C7 C8 120.19(18) no
C6 C7 H7 119.9 no
C8 C7 H7 119.9 no
C9 C8 C7 121.19(18) no
C9 C8 H8 119.4 no
C7 C8 H8 119.4 no
C8 C9 C10 116.56(17) no
C8 C9 C17 140.21(18) no
C10 C9 C17 103.12(18) no
C16 C10 C11 122.73(17) no
C16 C10 C9 122.57(18) no
C11 C10 C9 114.42(17) no
C12 C11 C10 116.65(16) no
C12 C11 C18 139.65(19) no
C10 C11 C18 103.51(17) no
C11 C12 C13 120.90(18) no
C11 C12 H12 119.5 no
C13 C12 H12 119.5 no
C14 C13 C12 120.82(17) no
C14 C13 H13 119.6 no
C12 C13 H13 119.6 no
C13 C14 C16 116.48(17) no
C13 C14 C15 139.41(17) no
C16 C14 C15 104.04(16) no
C1 C15 C5 120.16(17) no
C1 C15 C14 131.61(18) no
C5 C15 C14 108.22(15) no
C10 C16 C14 122.40(18) no
C10 C16 C6 122.28(16) no
C14 C16 C6 115.16(16) no
C18 C17 C9 109.70(17) no
C18 C17 H17 125.1 no
C9 C17 H17 125.1 no
C17 C18 C11 109.24(18) no
C17 C18 H18 125.4 no
C11 C18 H18 125.4 no

loop_
_geom_bond_atom_site_label_1
_geom_bond_atom_site_label_2
_geom_bond_site_symmetry_2
_geom_bond_distance
_geom_bond_publ_flag
C1 C15 . 1.383(2) yes
C1 C2 . 1.394(3) yes
C1 H1 . 0.9500 no
C2 C3 . 1.383(3) yes
C2 H2 . 0.9500 no
C3 C4 . 1.406(3) yes
C3 H3 . 0.9500 no
C4 C5 . 1.383(3) yes
C4 H4 . 0.9500 no
C5 C15 . 1.431(3) yes
C5 C6 . 1.487(2) yes
C6 C7 . 1.387(3) yes
C6 C16 . 1.406(3) yes
C7 C8 . 1.448(3) yes
C7 H7 . 0.9500 no
C8 C9 . 1.385(3) yes
C8 H8 . 0.9500 no
C9 C10 . 1.406(3) yes
C9 C17 . 1.488(3) yes
C10 C16 . 1.354(2) yes
C10 C11 . 1.396(3) yes
C11 C12 . 1.380(3) yes
C11 C18 . 1.491(2) yes
C12 C13 . 1.444(3) yes
C12 H12 . 0.9500 no
C13 C14 . 1.383(3) yes
C13 H13 . 0.9500 no
C14 C16 . 1.404(3) yes
C14 C15 . 1.491(3) yes
C17 C18 . 1.362(3) yes
C17 H17 . 0.9500 no
C18 H18 . 0.9500 no

loop_
_geom_torsion_atom_site_label_1
_geom_torsion_atom_site_label_2
_geom_torsion_atom_site_label_3
_geom_torsion_atom_site_label_4
_geom_torsion
_geom_torsion_publ_flag
C15 C1 C2 C3 -0.2(3) no
C1 C2 C3 C4 -0.1(3) no
C2 C3 C4 C5 0.8(3) no
C3 C4 C5 C15 -1.2(3) no
C3 C4 C5 C6 177.32(18) no
C4 C5 C6 C7 -4.8(4) no
C15 C5 C6 C7 173.9(2) no
C4 C5 C6 C16 179.75(19) no
C15 C5 C6 C16 -1.63(19) no
C16 C6 C7 C8 0.5(3) no
C5 C6 C7 C8 -174.6(2) no
C6 C7 C8 C9 -0.1(3) no
C7 C8 C9 C10 -1.2(3) no
C7 C8 C9 C17 174.2(2) no
C8 C9 C10 C16 2.3(3) no
C17 C9 C10 C16 -174.70(17) no
C8 C9 C10 C11 176.39(17) no
C17 C9 C10 C11 -0.6(2) no
C16 C10 C11 C12 -0.9(3) no
C9 C10 C11 C12 -175.00(17) no
C16 C10 C11 C18 175.04(17) no
C9 C10 C11 C18 0.9(2) no
C10 C11 C12 C13 1.7(3) no
C18 C11 C12 C13 -172.2(2) no
C11 C12 C13 C14 -1.2(3) no
C12 C13 C14 C16 -0.2(3) no
C12 C13 C14 C15 176.2(2) no
C2 C1 C15 C5 -0.2(3) no
C2 C1 C15 C14 -178.86(18) no
C4 C5 C15 C1 0.9(3) no
C6 C5 C15 C1 -177.91(16) no
C4 C5 C15 C14 179.86(16) no
C6 C5 C15 C14 1.07(19) no
C13 C14 C15 C1 2.2(4) no
C16 C14 C15 C1 178.75(19) no
C13 C14 C15 C5 -176.7(2) no
C16 C14 C15 C5 -0.07(19) no
C11 C10 C16 C14 -0.5(3) no
C9 C10 C16 C14 173.19(18) no
C11 C10 C16 C6 -175.65(17) no
C9 C10 C16 C6 -2.0(3) no
C13 C14 C16 C10 1.0(3) no
C15 C14 C16 C10 -176.57(16) no
C13 C14 C16 C6 176.46(16) no
C15 C14 C16 C6 -1.1(2) no
C7 C6 C16 C10 0.5(3) no
C5 C6 C16 C10 177.20(16) no
C7 C6 C16 C14 -174.96(17) no
C5 C6 C16 C14 1.7(2) no
C8 C9 C17 C18 -175.8(2) no
C10 C9 C17 C18 -0.1(2) no
C9 C17 C18 C11 0.6(2) no
C12 C11 C18 C17 173.4(2) no
C10 C11 C18 C17 -0.9(2) no

loop_
_cod_related_entry_id
_cod_related_entry_database
_cod_related_entry_code
1 ChemSpider 21136491
